data_1564567
loop_
_publ_author_name
'Yakushev, Ilya A.'
'Stolarov, Igor P.'
'Cherkashina, Natalia V.'
'Churakov, Andrei V.'
'Zubavichus, Yan V.'
'Markov, Alexander A.'
'Gekhman, Alexander E.'
'Vargaftik, Michael N.'

_publ_section_title
;
 Two routes to platinum-based carboxylate-bridged heterometallics
;
_journal_name_full 'Inorganica Chimica Acta'
_journal_page_first 119631
_journal_paper_doi 10.1016/j.ica.2020.119631
_journal_volume 508
_journal_year 2020
_chemical_formula_moiety 'C8 H14 Cu O9 Pt, 2(C2 H4 O2)'
_chemical_formula_sum 'C12 H22 Cu O13 Pt'
_chemical_formula_weight 632.93
_space_group_IT_number 2
_space_group_name_Hall '-P 1'
_space_group_name_H-M_alt 'P -1'
_symmetry_cell_setting triclinic
_symmetry_space_group_name_Hall '-P 1'
_symmetry_space_group_name_H-M 'P -1'
_atom_sites_solution_hydrogens mixed
_atom_sites_solution_primary direct
_atom_sites_solution_secondary difmap
_audit_creation_method SHELXL-97
_cell_angle_alpha 93.6818(10)
_cell_angle_beta 101.1070(10)
_cell_angle_gamma 103.7537(11)
_cell_formula_units_Z 2
_cell_length_a 8.3916(7)
_cell_length_b 10.7689(8)
_cell_length_c 11.3032(9)
_cell_measurement_reflns_used 7786
_cell_measurement_temperature 150(2)
_cell_measurement_theta_max 30.643
_cell_measurement_theta_min 2.535
_cell_volume 967.07(13)
_computing_cell_refinement 'SAINT (Bruker, 2008)'
_computing_data_collection '<i>APEX2</i> (Bruker, 2008)'
_computing_data_reduction 'SAINT (Bruker, 2008)'
_computing_molecular_graphics 'SHELXTL (Sheldrick, 2008)'
_computing_publication_material 'SHELXTL (Sheldrick, 2008)'
_computing_structure_refinement 'SHELXTL (Sheldrick, 2008)'
_computing_structure_solution 'SHELXTL (Sheldrick, 2008)'
_diffrn_ambient_temperature 150(2)
_diffrn_measured_fraction_theta_full 0.995
_diffrn_measured_fraction_theta_max 0.995
_diffrn_measurement_device_type 'Bruker SMART APEX II'
_diffrn_measurement_method \w
_diffrn_radiation_monochromator graphite
_diffrn_radiation_source 'fine-focus sealed tube'
_diffrn_radiation_type MoK\a
_diffrn_radiation_wavelength 0.71073
_diffrn_reflns_av_R_equivalents 0.0206
_diffrn_reflns_av_sigmaI/netI 0.0287
_diffrn_reflns_limit_h_max 11
_diffrn_reflns_limit_h_min -11
_diffrn_reflns_limit_k_max 14
_diffrn_reflns_limit_k_min -14
_diffrn_reflns_limit_l_max 15
_diffrn_reflns_limit_l_min -15
_diffrn_reflns_number 10806
_diffrn_reflns_theta_full 29.00
_diffrn_reflns_theta_max 29.00
_diffrn_reflns_theta_min 2.53
_diffrn_standards_decay_% 0
_diffrn_standards_interval_time .
_diffrn_standards_number .
_exptl_absorpt_coefficient_mu 8.387
_exptl_absorpt_correction_T_max 0.4876
_exptl_absorpt_correction_T_min 0.1573
_exptl_absorpt_correction_type multi-scan
_exptl_absorpt_process_details 'SADABS (Bruker, 2008)'
_exptl_crystal_colour orange
_exptl_crystal_density_diffrn 2.174
_exptl_crystal_density_method 'not measured'
_exptl_crystal_description prism
_exptl_crystal_F_000 610
_exptl_crystal_size_max 0.35
_exptl_crystal_size_mid 0.20
_exptl_crystal_size_min 0.10
_refine_diff_density_max 1.133
_refine_diff_density_min -0.756
_refine_diff_density_rms 0.108
_refine_ls_extinction_method none
_refine_ls_goodness_of_fit_ref 1.034
_refine_ls_hydrogen_treatment mixed
_refine_ls_matrix_type full
_refine_ls_number_parameters 266
_refine_ls_number_reflns 5119
_refine_ls_number_restraints 0
_refine_ls_restrained_S_all 1.034
_refine_ls_R_factor_all 0.0197
_refine_ls_R_factor_gt 0.0183
_refine_ls_shift/su_max 0.002
_refine_ls_shift/su_mean 0.000
_refine_ls_structure_factor_coef Fsqd
_refine_ls_weighting_details 'calc w=1/[\s^2^(Fo^2^)+(0.0170P)^2^+0.6049P] where P=(Fo^2^+2Fc^2^)/3'
_refine_ls_weighting_scheme calc
_refine_ls_wR_factor_gt 0.0422
_refine_ls_wR_factor_ref 0.0426
_reflns_number_gt 4878
_reflns_number_total 5119
_reflns_threshold_expression >2sigma(I)
_cod_data_source_file ICA-2020-508-11963114.cif
_cod_data_source_block 14
_cod_database_code 1564567

loop_
_symmetry_equiv_pos_as_xyz
'x, y, z'
'-x, -y, -z'

loop_
_atom_site_label
_atom_site_type_symbol
_atom_site_fract_x
_atom_site_fract_y
_atom_site_fract_z
_atom_site_U_iso_or_equiv
_atom_site_adp_type
_atom_site_occupancy
_atom_site_symmetry_multiplicity
_atom_site_calc_flag
_atom_site_refinement_flags
_atom_site_disorder_assembly
_atom_site_disorder_group
Pt1 Pt 0.569869(11) 0.426450(8) 0.107160(8) 0.01456(3) Uani 1 1 d . . .
Cu1 Cu 0.64903(4) 0.28414(3) 0.25622(3) 0.01484(6) Uani 1 1 d . . .
O1 O 0.6996(3) 0.1632(2) 0.3722(2) 0.0229(4) Uani 1 1 d . . .
H5 H 0.779(5) 0.152(3) 0.375(3) 0.031(11) Uiso 1 1 d . . .
H6 H 0.680(4) 0.179(3) 0.429(3) 0.025(10) Uiso 1 1 d . . .
O11 O 0.3937(2) 0.27486(18) 0.01225(17) 0.0211(4) Uani 1 1 d . . .
O12 O 0.4840(2) 0.14628(17) 0.14448(17) 0.0198(4) Uani 1 1 d . . .
C11 C 0.3897(3) 0.1654(2) 0.0511(2) 0.0185(5) Uani 1 1 d . . .
C12 C 0.2621(4) 0.0527(3) -0.0244(3) 0.0276(6) Uani 1 1 d . . .
H12A H 0.1967 0.0029 0.0277 0.041 Uiso 1 1 calc R . .
H12B H 0.3194 -0.0021 -0.0637 0.041 Uiso 1 1 calc R . .
H12C H 0.1868 0.0834 -0.0864 0.041 Uiso 1 1 calc R . .
O21 O 0.3998(2) 0.46779(18) 0.19479(17) 0.0200(4) Uani 1 1 d . . .
O22 O 0.4483(2) 0.34374(18) 0.34209(17) 0.0216(4) Uani 1 1 d . . .
C21 C 0.3729(3) 0.4192(2) 0.2921(2) 0.0177(5) Uani 1 1 d . . .
C22 C 0.2391(4) 0.4601(3) 0.3448(3) 0.0254(6) Uani 1 1 d . . .
H22A H 0.2870 0.5007 0.4283 0.038 Uiso 1 1 calc R . .
H22B H 0.1469 0.3845 0.3446 0.038 Uiso 1 1 calc R . .
H22C H 0.1963 0.5217 0.2958 0.038 Uiso 1 1 calc R . .
O31 O 0.7494(2) 0.57180(17) 0.20892(17) 0.0201(4) Uani 1 1 d . . .
O32 O 0.8079(2) 0.43893(17) 0.34751(16) 0.0195(4) Uani 1 1 d . . .
C31 C 0.8293(3) 0.5475(2) 0.3097(2) 0.0171(5) Uani 1 1 d . . .
C32 C 0.9591(3) 0.6593(3) 0.3849(2) 0.0225(5) Uani 1 1 d . . .
H32A H 1.0234 0.6287 0.4537 0.034 Uiso 1 1 calc R . .
H32B H 0.9035 0.7213 0.4151 0.034 Uiso 1 1 calc R . .
H32C H 1.0351 0.7009 0.3350 0.034 Uiso 1 1 calc R . .
O41 O 0.7351(2) 0.39194(18) 0.01068(17) 0.0210(4) Uani 1 1 d . . .
O42 O 0.8470(2) 0.27227(18) 0.14131(17) 0.0220(4) Uani 1 1 d . . .
C41 C 0.8394(3) 0.3256(2) 0.0465(2) 0.0186(5) Uani 1 1 d . . .
C42 C 0.9594(4) 0.3156(3) -0.0348(3) 0.0308(7) Uani 1 1 d . . .
H42A H 0.9661 0.2261 -0.0465 0.046 Uiso 1 1 calc R . .
H42B H 1.0709 0.3709 0.0027 0.046 Uiso 1 1 calc R . .
H42C H 0.9193 0.3432 -0.1136 0.046 Uiso 1 1 calc R . .
O51 O 1.0785(3) 0.1423(2) 0.1981(2) 0.0273(4) Uani 1 1 d . . .
H51 H 1.012(5) 0.177(4) 0.189(4) 0.044(12) Uiso 1 1 d . . .
O52 O 0.9981(3) 0.1147(3) 0.3719(2) 0.0519(7) Uani 1 1 d . . .
C51 C 1.0855(3) 0.0960(3) 0.3036(3) 0.0247(6) Uani 1 1 d . . .
C52 C 1.2112(4) 0.0191(3) 0.3302(3) 0.0311(7) Uani 1 1 d . . .
H52A H 1.2271 0.0038 0.4157 0.047 Uiso 1 1 calc R . .
H52B H 1.3183 0.0663 0.3138 0.047 Uiso 1 1 calc R . .
H52C H 1.1709 -0.0636 0.2786 0.047 Uiso 1 1 calc R . .
O61 O 0.3946(3) 0.2841(2) 0.5572(2) 0.0302(5) Uani 1 1 d . . .
H61 H 0.414(5) 0.297(4) 0.494(4) 0.036(10) Uiso 1 1 d . . .
O62 O 0.6176(3) 0.2036(2) 0.5873(2) 0.0361(5) Uani 1 1 d . . .
C61 C 0.4963(3) 0.2250(3) 0.6200(2) 0.0229(5) Uani 1 1 d . . .
C62 C 0.4520(5) 0.1898(3) 0.7371(3) 0.0363(7) Uani 1 1 d . . .
H62A H 0.4842 0.1106 0.7565 0.054 Uiso 1 1 calc R . .
H62B H 0.3307 0.1762 0.7299 0.054 Uiso 1 1 calc R . .
H62C H 0.5120 0.2595 0.8018 0.054 Uiso 1 1 calc R . .

loop_
_atom_site_aniso_label
_atom_site_aniso_U_11
_atom_site_aniso_U_22
_atom_site_aniso_U_33
_atom_site_aniso_U_23
_atom_site_aniso_U_13
_atom_site_aniso_U_12
Pt1 0.01714(5) 0.01606(5) 0.01209(5) 0.00518(3) 0.00310(3) 0.00645(3)
Cu1 0.01711(14) 0.01560(14) 0.01331(14) 0.00532(11) 0.00308(11) 0.00621(11)
O1 0.0256(11) 0.0263(10) 0.0224(11) 0.0098(8) 0.0080(9) 0.0132(9)
O11 0.0214(9) 0.0222(9) 0.0176(9) 0.0029(7) 0.0009(7) 0.0040(7)
O12 0.0220(9) 0.0170(9) 0.0207(9) 0.0031(7) 0.0041(7) 0.0053(7)
C11 0.0171(11) 0.0214(12) 0.0193(12) 0.0009(9) 0.0084(10) 0.0059(10)
C12 0.0261(14) 0.0259(14) 0.0258(15) -0.0043(11) 0.0062(12) -0.0017(11)
O21 0.0219(9) 0.0225(9) 0.0198(9) 0.0079(7) 0.0050(7) 0.0116(7)
O22 0.0241(9) 0.0282(10) 0.0190(9) 0.0098(7) 0.0083(7) 0.0140(8)
C21 0.0169(11) 0.0179(12) 0.0185(12) 0.0021(9) 0.0031(9) 0.0053(9)
C22 0.0250(13) 0.0275(14) 0.0286(15) 0.0039(11) 0.0095(11) 0.0133(11)
O31 0.0210(9) 0.0186(9) 0.0206(9) 0.0054(7) 0.0042(7) 0.0042(7)
O32 0.0202(9) 0.0195(9) 0.0177(9) 0.0029(7) 0.0011(7) 0.0055(7)
C31 0.0153(11) 0.0199(12) 0.0186(12) 0.0013(9) 0.0077(9) 0.0061(9)
C32 0.0176(12) 0.0245(13) 0.0223(13) -0.0021(10) 0.0022(10) 0.0023(10)
O41 0.0247(9) 0.0261(10) 0.0171(9) 0.0093(7) 0.0086(7) 0.0108(8)
O42 0.0240(9) 0.0262(10) 0.0205(9) 0.0087(7) 0.0081(8) 0.0112(8)
C41 0.0185(12) 0.0186(12) 0.0195(12) 0.0025(9) 0.0068(10) 0.0040(9)
C42 0.0340(16) 0.0337(16) 0.0348(17) 0.0104(13) 0.0222(13) 0.0142(13)
O51 0.0250(10) 0.0329(11) 0.0283(11) 0.0062(9) 0.0046(9) 0.0159(9)
O52 0.0535(16) 0.086(2) 0.0412(15) 0.0276(14) 0.0235(13) 0.0506(15)
C51 0.0245(13) 0.0236(13) 0.0280(15) 0.0041(11) 0.0056(11) 0.0099(11)
C52 0.0312(15) 0.0304(15) 0.0399(18) 0.0141(13) 0.0109(13) 0.0184(13)
O61 0.0296(11) 0.0499(14) 0.0210(11) 0.0154(10) 0.0119(9) 0.0216(10)
O62 0.0408(13) 0.0522(14) 0.0325(12) 0.0209(10) 0.0199(10) 0.0306(11)
C61 0.0286(14) 0.0235(13) 0.0201(13) 0.0066(10) 0.0085(11) 0.0097(11)
C62 0.054(2) 0.0427(18) 0.0268(16) 0.0161(13) 0.0228(15) 0.0269(16)

loop_
_atom_type_symbol
_atom_type_description
_atom_type_scat_dispersion_real
_atom_type_scat_dispersion_imag
_atom_type_scat_source
C C 0.0033 0.0016 'International Tables Vol C Tables 4.2.6.8 and 6.1.1.4'
H H 0.0000 0.0000 'International Tables Vol C Tables 4.2.6.8 and 6.1.1.4'
O O 0.0106 0.0060 'International Tables Vol C Tables 4.2.6.8 and 6.1.1.4'
Cu Cu 0.3201 1.2651 'International Tables Vol C Tables 4.2.6.8 and 6.1.1.4'
Pt Pt -1.7033 8.3905 'International Tables Vol C Tables 4.2.6.8 and 6.1.1.4'

loop_
_geom_angle_atom_site_label_1
_geom_angle_atom_site_label_2
_geom_angle_atom_site_label_3
_geom_angle
_geom_angle_site_symmetry_1
_geom_angle_site_symmetry_3
O21 Pt1 O11 89.36(8) . .
O21 Pt1 O31 90.65(8) . .
O11 Pt1 O31 176.87(7) . .
O21 Pt1 O41 176.18(7) . .
O11 Pt1 O41 90.43(8) . .
O31 Pt1 O41 89.77(8) . .
O21 Pt1 Cu1 91.94(5) . .
O11 Pt1 Cu1 88.61(6) . .
O31 Pt1 Cu1 88.26(5) . .
O41 Pt1 Cu1 91.87(5) . .
O21 Pt1 Pt1 88.49(5) . 2_665
O11 Pt1 Pt1 83.02(5) . 2_665
O31 Pt1 Pt1 100.10(5) . 2_665
O41 Pt1 Pt1 87.70(5) . 2_665
Cu1 Pt1 Pt1 171.617(9) . 2_665
O32 Cu1 O12 170.97(8) . .
O32 Cu1 O1 97.23(8) . .
O12 Cu1 O1 91.74(8) . .
O32 Cu1 O22 87.06(7) . .
O12 Cu1 O22 93.01(7) . .
O1 Cu1 O22 96.26(8) . .
O32 Cu1 O42 87.54(7) . .
O12 Cu1 O42 90.05(7) . .
O1 Cu1 O42 99.03(8) . .
O22 Cu1 O42 164.31(7) . .
O32 Cu1 Pt1 85.79(5) . .
O12 Cu1 Pt1 85.27(6) . .
O1 Cu1 Pt1 176.68(7) . .
O22 Cu1 Pt1 82.50(5) . .
O42 Cu1 Pt1 82.42(5) . .
Cu1 O1 H5 113(3) . .
Cu1 O1 H6 111(3) . .
H5 O1 H6 117(4) . .
C11 O11 Pt1 116.84(16) . .
C11 O12 Cu1 123.56(17) . .
O12 C11 O11 125.3(2) . .
O12 C11 C12 118.7(2) . .
O11 C11 C12 115.9(2) . .
C11 C12 H12A 109.5 . .
C11 C12 H12B 109.5 . .
H12A C12 H12B 109.5 . .
C11 C12 H12C 109.5 . .
H12A C12 H12C 109.5 . .
H12B C12 H12C 109.5 . .
C21 O21 Pt1 122.28(16) . .
C21 O22 Cu1 118.69(17) . .
O22 C21 O21 124.6(2) . .
O22 C21 C22 120.5(2) . .
O21 C21 C22 114.9(2) . .
C21 C22 H22A 109.5 . .
C21 C22 H22B 109.5 . .
H22A C22 H22B 109.5 . .
C21 C22 H22C 109.5 . .
H22A C22 H22C 109.5 . .
H22B C22 H22C 109.5 . .
C31 O31 Pt1 117.35(16) . .
C31 O32 Cu1 123.36(17) . .
O32 C31 O31 125.1(2) . .
O32 C31 C32 119.1(2) . .
O31 C31 C32 115.8(2) . .
C31 C32 H32A 109.5 . .
C31 C32 H32B 109.5 . .
H32A C32 H32B 109.5 . .
C31 C32 H32C 109.5 . .
H32A C32 H32C 109.5 . .
H32B C32 H32C 109.5 . .
C41 O41 Pt1 122.68(17) . .
C41 O42 Cu1 117.86(16) . .
O42 C41 O41 124.7(2) . .
O42 C41 C42 120.2(2) . .
O41 C41 C42 115.1(2) . .
C41 C42 H42A 109.5 . .
C41 C42 H42B 109.5 . .
H42A C42 H42B 109.5 . .
C41 C42 H42C 109.5 . .
H42A C42 H42C 109.5 . .
H42B C42 H42C 109.5 . .
C51 O51 H51 109(3) . .
O52 C51 O51 122.7(3) . .
O52 C51 C52 123.2(3) . .
O51 C51 C52 114.0(3) . .
C51 C52 H52A 109.5 . .
C51 C52 H52B 109.5 . .
H52A C52 H52B 109.5 . .
C51 C52 H52C 109.5 . .
H52A C52 H52C 109.5 . .
H52B C52 H52C 109.5 . .
C61 O61 H61 113(3) . .
O62 C61 O61 123.2(3) . .
O62 C61 C62 123.0(3) . .
O61 C61 C62 113.8(2) . .
C61 C62 H62A 109.5 . .
C61 C62 H62B 109.5 . .
H62A C62 H62B 109.5 . .
C61 C62 H62C 109.5 . .
H62A C62 H62C 109.5 . .
H62B C62 H62C 109.5 . .

loop_
_geom_bond_atom_site_label_1
_geom_bond_atom_site_label_2
_geom_bond_distance
_geom_bond_site_symmetry_2
Pt1 O21 2.0017(18) .
Pt1 O11 2.0045(18) .
Pt1 O31 2.0055(18) .
Pt1 O41 2.0066(18) .
Pt1 Cu1 2.4522(3) .
Pt1 Pt1 3.1677(2) 2_665
Cu1 O32 1.9526(18) .
Cu1 O12 1.9559(18) .
Cu1 O1 1.966(2) .
Cu1 O22 2.2921(18) .
Cu1 O42 2.3186(19) .
O1 H5 0.70(4) .
O1 H6 0.72(4) .
O11 C11 1.279(3) .
O12 C11 1.252(3) .
C11 C12 1.499(4) .
C12 H12A 0.9800 .
C12 H12B 0.9800 .
C12 H12C 0.9800 .
O21 C21 1.283(3) .
O22 C21 1.244(3) .
C21 C22 1.506(3) .
C22 H22A 0.9800 .
C22 H22B 0.9800 .
C22 H22C 0.9800 .
O31 C31 1.282(3) .
O32 C31 1.256(3) .
C31 C32 1.499(3) .
C32 H32A 0.9800 .
C32 H32B 0.9800 .
C32 H32C 0.9800 .
O41 C41 1.280(3) .
O42 C41 1.246(3) .
C41 C42 1.505(4) .
C42 H42A 0.9800 .
C42 H42B 0.9800 .
C42 H42C 0.9800 .
O51 C51 1.318(4) .
O51 H51 0.74(4) .
O52 C51 1.202(4) .
C51 C52 1.488(4) .
C52 H52A 0.9800 .
C52 H52B 0.9800 .
C52 H52C 0.9800 .
O61 C61 1.311(3) .
O61 H61 0.77(4) .
O62 C61 1.213(3) .
C61 C62 1.490(4) .
C62 H62A 0.9800 .
C62 H62B 0.9800 .
C62 H62C 0.9800 .

loop_
_geom_hbond_atom_site_label_D
_geom_hbond_atom_site_label_H
_geom_hbond_atom_site_label_A
_geom_hbond_distance_DH
_geom_hbond_distance_HA
_geom_hbond_distance_DA
_geom_hbond_angle_DHA
_geom_hbond_site_symmetry_A
O1 H5 O52 0.70(4) 1.98(4) 2.678(3) 177(4) .
O1 H6 O62 0.72(4) 1.97(4) 2.688(3) 174(4) .
O51 H51 O42 0.74(4) 1.92(4) 2.659(3) 171(4) .
O61 H61 O22 0.77(4) 1.88(4) 2.648(3) 174(4) .
